data_7712715
loop_
_publ_author_name
'Parche, Joshua'
'Rupf, Susanne M.'
'Sievers, Robin'
'Malischewski, Moritz'

_publ_section_title
;
 Substitution Lability of the Perfluorinated Cp* Ligand in Rh(I) Complexes
;
_journal_name_full 'Dalton Transactions'
_journal_paper_doi 10.1039/D3DT00425B
_journal_year 2023
_chemical_formula_moiety 'C12 H18 N2 Rh, C10 F15'
_chemical_formula_sum 'C22 H18 F15 N2 Rh'
_chemical_formula_weight 698.29
_chemical_properties_physical Moisture-sensitive
_space_group_crystal_system monoclinic
_space_group_IT_number 14
_space_group_name_Hall '-P 2yn'
_space_group_name_H-M_alt 'P 1 21/n 1'
_atom_sites_solution_hydrogens geom
_atom_sites_solution_primary dual
_audit_creation_date 2022-12-09
_audit_creation_method
;
Olex2 1.3
(compiled 2020.11.12 svn.r5f609507 for OlexSys, GUI svn.r6408)
;
_audit_update_record
;
2023-02-09 deposited with the CCDC.	2023-03-31 downloaded from the CCDC.
;
_cell_angle_alpha 90
_cell_angle_beta 90.1520(10)
_cell_angle_gamma 90
_cell_formula_units_Z 4
_cell_length_a 10.7638(4)
_cell_length_b 21.5907(8)
_cell_length_c 10.9819(4)
_cell_measurement_reflns_used 9905
_cell_measurement_temperature 104.0
_cell_measurement_theta_max 27.832
_cell_measurement_theta_min 2.646
_cell_volume 2552.16(16)
_computing_cell_refinement 'SAINT V8.40B (?, 2016)'
_computing_data_reduction 'SAINT V8.40B (?, 2016)'
_computing_molecular_graphics 'Olex2 1.3 (Dolomanov et al., 2009)'
_computing_publication_material 'Olex2 1.3 (Dolomanov et al., 2009)'
_computing_structure_refinement 'XL  (Sheldrick, 2008)'
_computing_structure_solution 'SHELXT 2018/2 (Sheldrick, 2018)'
_diffrn_ambient_temperature 104.0
_diffrn_measured_fraction_theta_full 0.965
_diffrn_measured_fraction_theta_max 0.931
_diffrn_measurement_device_type 'Bruker APEX-II CCD'
_diffrn_measurement_method '\f and \w scans'
_diffrn_radiation_type MoK\a
_diffrn_radiation_wavelength 0.71073
_diffrn_reflns_av_R_equivalents 0.0262
_diffrn_reflns_av_unetI/netI 0.0309
_diffrn_reflns_Laue_measured_fraction_full 0.965
_diffrn_reflns_Laue_measured_fraction_max 0.931
_diffrn_reflns_limit_h_max 13
_diffrn_reflns_limit_h_min -14
_diffrn_reflns_limit_k_max 25
_diffrn_reflns_limit_k_min -28
_diffrn_reflns_limit_l_max 14
_diffrn_reflns_limit_l_min -14
_diffrn_reflns_number 23894
_diffrn_reflns_point_group_measured_fraction_full 0.965
_diffrn_reflns_point_group_measured_fraction_max 0.931
_diffrn_reflns_theta_full 25.242
_diffrn_reflns_theta_max 27.909
_diffrn_reflns_theta_min 2.114
_diffrn_source_current 1.0
_diffrn_source_power 0.05
_diffrn_source_voltage 50.0
_diffrn_standards_number 0
_exptl_absorpt_coefficient_mu 0.794
_exptl_absorpt_correction_T_max 0.9679
_exptl_absorpt_correction_T_min 0.8428
_exptl_absorpt_correction_type numerical
_exptl_absorpt_process_details
;
SADABS-2016/2 (Bruker,2016/2) was used for absorption correction.
wR2(int) was 0.0529 before and 0.0291 after correction.
The Ratio of minimum to maximum transmission is 0.8340.
The \l/2 correction factor is Not present.
;
_exptl_crystal_colour 'clear light yellow'
_exptl_crystal_colour_lustre clear
_exptl_crystal_colour_modifier light
_exptl_crystal_colour_primary yellow
_exptl_crystal_density_diffrn 1.817
_exptl_crystal_description block
_exptl_crystal_F_000 1376
_exptl_crystal_size_max 0.52
_exptl_crystal_size_mid 0.177
_exptl_crystal_size_min 0.146
_refine_diff_density_max 0.730
_refine_diff_density_min -1.273
_refine_diff_density_rms 0.088
_refine_ls_extinction_coef 0.0025(2)
_refine_ls_extinction_expression Fc^*^=kFc[1+0.001xFc^2^\l^3^/sin(2\q)]^-1/4^
_refine_ls_extinction_method 'SHELXL-2018/3 (Sheldrick 2018)'
_refine_ls_goodness_of_fit_ref 1.173
_refine_ls_hydrogen_treatment constr
_refine_ls_matrix_type full
_refine_ls_number_parameters 580
_refine_ls_number_reflns 5683
_refine_ls_number_restraints 0
_refine_ls_restrained_S_all 1.173
_refine_ls_R_factor_all 0.0875
_refine_ls_R_factor_gt 0.0666
_refine_ls_shift/su_max 0.001
_refine_ls_shift/su_mean 0.000
_refine_ls_structure_factor_coef Fsqd
_refine_ls_weighting_details 'w=1/[\s^2^(Fo^2^)+(0.0168P)^2^+9.3040P] where P=(Fo^2^+2Fc^2^)/3'
_refine_ls_weighting_scheme calc
_refine_ls_wR_factor_gt 0.1265
_refine_ls_wR_factor_ref 0.1354
_reflns_Friedel_coverage 0.000
_reflns_number_gt 4348
_reflns_number_total 5683
_reflns_threshold_expression 'I > 2\s(I)'
_cod_data_source_file d3dt00425b2.cif
_cod_data_source_block p21n_hr_num
_cod_database_code 7712715
_shelx_shelxl_version_number 2018/3
_shelx_space_group_comment
;
The symmetry employed for this shelxl refinement is uniquely defined
by the following loop, which should always be used as a source of
symmetry information in preference to the above space-group names.
They are only intended as comments.
;
_shelx_estimated_absorpt_t_max 0.893
_shelx_estimated_absorpt_t_min 0.683
_olex2_refinement_description
;
1. Fixed Uiso
 At 1.2 times of:
  All C(H) groups, All C(H,H) groups, All C(H,H,H,H) groups
 At 1.5 times of:
  All C(H,H,H) groups
2. Others
 Fixed Sof: F8(0.5) F10(0.5) F12(0.5) F14(0.5) F16(0.5) F18(0.5) F20(0.5)
 F22(0.5) F24(0.5) C8(0.5) C10(0.5) C12(0.5) F26(0.5) H16(0.5) H16A(0.5)
 F27(0.5) H18A(0.5) H18(0.5) F7(0.5) F15(0.5) F2(0.5) H22(0.5) H22A(0.5)
 C24(0.5) H24A(0.5) H24B(0.5) C26(0.5) H30C(0.5) H30D(0.5) H30A(0.5) H30B(0.5)
 C32(0.5) C34(0.5) C17(0.5) C9(0.5) C19(0.5) C5(0.5) C21(0.5) C11(0.5) C23(0.5)
 C3(0.5) C25(0.5) F17(0.5) F9(0.5) F19(0.5) F5(0.5) F21(0.5) F11(0.5) F23(0.5)
 F3(0.5) F25(0.5) F13(0.5) C13(0.5) C27(0.5) C7(0.5) C29(0.5) H29A(0.5)
 H29B(0.5) C15(0.5) H15A(0.5) H15B(0.5) C31(0.5) H31A(0.5) H31B(0.5) C2(0.5)
 H2A(0.5) H2B(0.5) C33(0.5) H33A(0.5) H33B(0.5)
3.a Ternary CH refined with riding coordinates:
 C16(H16), C16(H16A), C18(H18A), C18(H18), C22(H22), C22(H22A), C28(H28)
3.b Secondary CH2 refined with riding coordinates:
 C24(H24A,H24B), C30(H30C,H30D), C30(H30A,H30B), C29(H29A,H29B), C15(H15A,
 H15B), C31(H31A,H31B), C2(H2A,H2B), C33(H33A,H33B)
3.c Idealised Me refined as rotating group:
 C1(H1A,H1B,H1C), C20(H20A,H20B,H20C)
;
_olex2_submission_special_instructions 'No special instructions were received'

loop_
_space_group_symop_operation_xyz
'x, y, z'
'-x+1/2, y+1/2, -z+1/2'
'-x, -y, -z'
'x-1/2, -y-1/2, z-1/2'

loop_
_atom_site_label
_atom_site_type_symbol
_atom_site_fract_x
_atom_site_fract_y
_atom_site_fract_z
_atom_site_U_iso_or_equiv
_atom_site_adp_type
_atom_site_occupancy
_atom_site_site_symmetry_order
_atom_site_calc_flag
_atom_site_refinement_flags_posn
_atom_site_refinement_flags_adp
_atom_site_refinement_flags_occupancy
_atom_site_disorder_assembly
_atom_site_disorder_group
Rh1 Rh 0.74994(4) 0.51538(2) 0.52296(4) 0.05423(17) Uani 1 1 d . . . . .
F1 F 0.1196(3) 0.81282(18) 0.2804(3) 0.0698(10) Uani 1 1 d . . . . .
F4 F 0.3795(3) 0.81276(19) 0.2810(3) 0.0709(10) Uani 1 1 d . . . . .
F6 F 0.2494(4) 0.56600(15) -0.0464(3) 0.0675(10) Uani 1 1 d . . . . .
F8 F 0.4695(16) 0.7443(7) 0.3849(11) 0.045(2) Uani 0.5 1 d . . P A 1
F10 F 0.0291(13) 0.7438(5) 0.3883(9) 0.044(2) Uani 0.5 1 d . . P B 2
F12 F 0.0756(12) 0.5457(6) 0.0585(10) 0.060(3) Uani 0.5 1 d . . P B 2
F14 F 0.4253(9) 0.5493(4) 0.0492(8) 0.058(2) Uani 0.5 1 d . . P B 1
N1 N 0.7496(5) 0.6084(3) 0.4840(5) 0.0668(14) Uani 1 1 d . . . . .
N2 N 0.7515(5) 0.5379(3) 0.7052(5) 0.0684(14) Uani 1 1 d . . . . .
C1 C 0.7500(6) 0.5725(3) 0.9313(5) 0.0599(15) Uani 1 1 d . . . . .
H1A H 0.762398 0.617375 0.935446 0.090 Uiso 1 1 calc R U . . .
H1B H 0.817221 0.551517 0.975383 0.090 Uiso 1 1 calc R U . . .
H1C H 0.670124 0.561755 0.968350 0.090 Uiso 1 1 calc R U . . .
F16 F -0.0746(5) 0.6458(3) 0.2829(6) 0.0481(14) Uani 0.5 1 d . . P B 2
C4 C 0.7505(5) 0.5527(3) 0.8045(6) 0.0558(14) Uani 1 1 d . . . . .
F18 F 0.5743(5) 0.6472(3) 0.2774(6) 0.0510(15) Uani 0.5 1 d . . P B 1
F20 F 0.0774(12) 0.6195(5) -0.0741(8) 0.073(3) Uani 0.5 1 d . . P B 2
F22 F 0.4197(9) 0.6238(4) -0.0813(7) 0.068(3) Uani 0.5 1 d . . P B 1
F24 F 0.5803(7) 0.7323(3) 0.1757(6) 0.0469(14) Uani 0.5 1 d . . P B 1
C6 C 0.3131(5) 0.7110(3) 0.2308(5) 0.0538(14) Uani 1 1 d . . . . .
C8 C 0.183(2) 0.7125(12) 0.2476(13) 0.032(3) Uani 0.5 1 d . . P B 2
C10 C 0.189(3) 0.6358(7) 0.111(2) 0.040(4) Uani 0.5 1 d . . P B 2
C12 C 0.312(2) 0.6403(12) 0.1006(15) 0.043(5) Uani 0.5 1 d . . P B 1
F26 F -0.0806(7) 0.7299(3) 0.1793(6) 0.0498(15) Uani 0.5 1 d . . P B 2
C14 C 0.7497(6) 0.6603(3) 0.4607(7) 0.0691(19) Uani 1 1 d . . . . .
C16 C 0.8145(7) 0.4925(3) 0.3472(5) 0.0659(17) Uani 1 1 d . . . . .
H16 H 0.856556 0.526226 0.300572 0.079 Uiso 0.5 1 calc R U P C 1
H16A H 0.848515 0.529674 0.304560 0.079 Uiso 0.5 1 calc R U P D 2
F27 F -0.0815(7) 0.6424(4) 0.0898(7) 0.072(2) Uani 0.5 1 d . . P B 2
C18 C 0.6868(7) 0.4925(3) 0.3458(6) 0.0716(19) Uani 1 1 d . . . . .
H18A H 0.646155 0.526598 0.298686 0.086 Uiso 0.5 1 calc R U P E 2
H18 H 0.652777 0.529449 0.302108 0.086 Uiso 0.5 1 calc R U P F 1
F7 F 0.5800(7) 0.6450(4) 0.0832(7) 0.073(2) Uani 0.5 1 d . . P B 1
C20 C 0.7504(6) 0.7259(3) 0.4333(8) 0.085(3) Uani 1 1 d . . . . .
H20A H 0.750838 0.731828 0.344791 0.127 Uiso 1 1 calc R U . . .
H20B H 0.824786 0.744997 0.468725 0.127 Uiso 1 1 calc R U . . .
H20C H 0.676111 0.745326 0.467751 0.127 Uiso 1 1 calc R U . . .
F15 F 0.5239(8) 0.6324(5) 0.1765(11) 0.089(3) Uani 0.5 1 d . . P B 2
F2 F -0.0007(8) 0.7499(4) 0.1629(9) 0.083(3) Uani 0.5 1 d . . P B 1
C22 C 0.8135(7) 0.4245(3) 0.5617(6) 0.0665(17) Uani 1 1 d . . . . .
H22 H 0.853660 0.418937 0.643189 0.080 Uiso 0.5 1 calc R U P G 1
H22A H 0.849169 0.420827 0.645571 0.080 Uiso 0.5 1 calc R U P H 2
C24 C 0.877(2) 0.3912(9) 0.456(2) 0.053(5) Uani 0.5 1 d . . P I 1
H24A H 0.838678 0.350093 0.443805 0.063 Uiso 0.5 1 calc R U P I 1
H24B H 0.966134 0.384718 0.475952 0.063 Uiso 0.5 1 calc R U P I 1
C26 C -0.0311(11) 0.6740(6) 0.1814(10) 0.043(3) Uani 0.5 1 d . . P B 2
C28 C 0.6859(7) 0.4240(3) 0.5617(6) 0.0696(18) Uani 1 1 d . . . . .
H28 H 0.647668 0.419027 0.644017 0.084 Uiso 1 1 calc R U . . .
C30 C 0.6081(8) 0.3993(4) 0.4581(7) 0.099(3) Uani 1 1 d . . . . .
H30C H 0.519522 0.404538 0.479734 0.119 Uiso 0.5 1 calc R U P J 2
H30D H 0.624038 0.354302 0.450937 0.119 Uiso 0.5 1 calc R U P J 2
H30A H 0.652187 0.363950 0.420418 0.119 Uiso 0.5 1 calc R U P K 1
H30B H 0.528688 0.383585 0.491161 0.119 Uiso 0.5 1 calc R U P K 1
C32 C 0.5315(11) 0.6756(6) 0.1764(10) 0.048(3) Uani 0.5 1 d . . P B 1
C34 C 0.3923(11) 0.6772(5) 0.1725(9) 0.038(2) Uani 0.5 1 d . . P B 1
C17 C 0.1079(11) 0.6749(5) 0.1771(8) 0.037(2) Uani 0.5 1 d . . P B 2
C9 C 0.3645(10) 0.7642(5) 0.3327(10) 0.043(2) Uani 0.5 1 d . . P A 1
C19 C 0.1357(10) 0.7625(5) 0.3377(10) 0.045(2) Uani 0.5 1 d . . P B 2
C5 C 0.0733(12) 0.6198(6) 0.0960(13) 0.063(4) Uani 0.5 1 d . . P B 1
C21 C 0.0874(12) 0.7461(6) 0.2504(13) 0.062(3) Uani 0.5 1 d . . P B 1
C11 C 0.3523(11) 0.5939(5) 0.0066(11) 0.053(3) Uani 0.5 1 d . . P B 1
C23 C 0.4136(13) 0.7442(7) 0.2551(15) 0.070(4) Uani 0.5 1 d . . P B 2
C3 C 0.4271(13) 0.6191(6) 0.1047(14) 0.067(4) Uani 0.5 1 d . . P B 2
C25 C 0.1462(11) 0.5922(5) 0.0125(10) 0.049(3) Uani 0.5 1 d . . P B 2
F17 F 0.5001(8) 0.7480(4) 0.1684(9) 0.085(3) Uani 0.5 1 d . . P B 2
F9 F 0.4642(9) 0.6299(4) -0.0099(10) 0.086(3) Uani 0.5 1 d . . P B 2
F19 F 0.0359(11) 0.6324(5) -0.0185(11) 0.092(4) Uani 0.5 1 d . . P B 1
F5 F 0.4129(10) 0.5565(4) 0.1128(10) 0.072(3) Uani 0.5 1 d . . P B 2
F21 F 0.0863(12) 0.5590(5) 0.1048(13) 0.077(4) Uani 0.5 1 d . . P B 1
F11 F 0.0289(17) 0.7279(8) 0.3491(13) 0.104(5) Uani 0.5 1 d . . P B 1
F23 F -0.0242(8) 0.6341(5) 0.1695(11) 0.085(3) Uani 0.5 1 d . . P B 1
F3 F 0.474(2) 0.7263(9) 0.3554(17) 0.103(6) Uani 0.5 1 d . . P B 2
F25 F 0.2162(8) 0.7688(5) 0.4304(9) 0.061(2) Uani 0.5 1 d . . P B 2
F13 F 0.2842(8) 0.7698(5) 0.4246(9) 0.057(2) Uani 0.5 1 d . . P A 1
C13 C 0.191(3) 0.7090(14) 0.2077(14) 0.046(5) Uani 0.5 1 d . . P B 1
C27 C 0.186(2) 0.6552(8) 0.130(2) 0.042(5) Uani 0.5 1 d . . P B 1
C7 C 0.314(2) 0.6510(10) 0.1416(16) 0.046(5) Uani 0.5 1 d . . P B 2
C29 C 0.8677(16) 0.4289(10) 0.3345(16) 0.066(5) Uani 0.5 1 d . . P I 1
H29A H 0.951802 0.432474 0.298847 0.079 Uiso 0.5 1 calc R U P I 1
H29B H 0.815686 0.405303 0.276316 0.079 Uiso 0.5 1 calc R U P I 1
C15 C 0.629(2) 0.4288(11) 0.3332(18) 0.068(5) Uani 0.5 1 d . . P L 2
H15A H 0.684229 0.401951 0.284282 0.081 Uiso 0.5 1 calc R U P L 2
H15B H 0.548498 0.432279 0.289852 0.081 Uiso 0.5 1 calc R U P L 2
C31 C 0.9192(15) 0.4418(9) 0.3683(15) 0.057(4) Uani 0.5 1 d . . P I 2
H31A H 0.918924 0.413072 0.298016 0.068 Uiso 0.5 1 calc R U P I 2
H31B H 1.000938 0.462800 0.369854 0.068 Uiso 0.5 1 calc R U P I 2
C2 C 0.583(2) 0.4423(11) 0.3702(19) 0.068(5) Uani 0.5 1 d . . P L 1
H2A H 0.505578 0.464150 0.392809 0.081 Uiso 0.5 1 calc R U P L 1
H2B H 0.566587 0.420088 0.292898 0.081 Uiso 0.5 1 calc R U P L 1
C33 C 0.908(2) 0.4108(9) 0.464(3) 0.065(6) Uani 0.5 1 d . . P I 2
H33A H 0.990232 0.411349 0.504366 0.078 Uiso 0.5 1 calc R U P I 2
H33B H 0.893202 0.367444 0.438099 0.078 Uiso 0.5 1 calc R U P I 2

loop_
_atom_site_aniso_label
_atom_site_aniso_U_11
_atom_site_aniso_U_22
_atom_site_aniso_U_33
_atom_site_aniso_U_23
_atom_site_aniso_U_13
_atom_site_aniso_U_12
Rh1 0.0341(2) 0.0675(3) 0.0611(3) 0.0020(2) -0.00053(17) 0.0019(2)
F1 0.054(2) 0.066(2) 0.089(3) 0.008(2) -0.0048(18) 0.0019(18)
F4 0.058(2) 0.076(3) 0.079(2) 0.004(2) 0.0002(18) -0.003(2)
F6 0.083(3) 0.051(2) 0.068(2) -0.0223(16) -0.0047(19) 0.0031(19)
F8 0.041(5) 0.053(6) 0.043(4) -0.015(3) -0.012(3) 0.011(4)
F10 0.045(5) 0.047(4) 0.041(4) -0.014(3) 0.016(3) -0.009(4)
F12 0.063(6) 0.045(6) 0.072(6) -0.022(4) 0.016(5) -0.020(4)
F14 0.057(5) 0.045(4) 0.071(5) -0.021(4) -0.006(4) 0.013(4)
N1 0.041(3) 0.072(4) 0.088(4) -0.016(3) -0.001(3) 0.001(3)
N2 0.053(3) 0.082(4) 0.071(3) -0.005(3) 0.003(3) 0.005(3)
C1 0.062(4) 0.055(4) 0.063(3) 0.002(3) 0.002(3) 0.000(3)
F16 0.037(3) 0.040(3) 0.068(4) 0.001(3) 0.011(3) -0.006(3)
C4 0.039(3) 0.059(4) 0.069(4) 0.001(3) 0.004(3) 0.000(3)
F18 0.035(3) 0.042(3) 0.076(4) 0.000(3) -0.013(3) 0.004(3)
F20 0.100(8) 0.063(6) 0.055(5) -0.024(4) -0.015(5) 0.013(5)
F22 0.094(7) 0.058(5) 0.052(4) -0.017(4) 0.009(4) -0.016(4)
F24 0.043(4) 0.042(4) 0.056(3) -0.004(3) -0.002(3) -0.008(3)
C6 0.039(3) 0.057(4) 0.065(3) 0.009(3) 0.004(3) 0.006(3)
C8 0.035(7) 0.036(6) 0.024(8) 0.003(7) 0.006(7) -0.007(5)
C10 0.050(9) 0.022(9) 0.047(7) -0.007(7) 0.014(6) 0.009(8)
C12 0.042(9) 0.048(9) 0.039(9) -0.009(7) -0.012(8) -0.009(7)
F26 0.051(4) 0.043(4) 0.055(3) 0.000(3) 0.004(3) 0.014(3)
C14 0.031(3) 0.064(4) 0.113(5) -0.024(4) -0.002(3) -0.001(3)
C16 0.080(5) 0.065(4) 0.053(3) 0.010(3) 0.014(3) 0.011(4)
F27 0.054(4) 0.086(6) 0.076(5) -0.050(4) -0.007(4) -0.008(4)
C18 0.091(5) 0.060(4) 0.064(4) 0.014(3) -0.027(4) -0.008(4)
F7 0.048(4) 0.088(6) 0.082(5) -0.054(4) 0.007(4) 0.003(4)
C20 0.039(3) 0.047(4) 0.169(8) -0.034(4) -0.005(4) -0.002(3)
F15 0.040(5) 0.072(6) 0.155(10) 0.000(6) 0.008(6) 0.006(4)
F2 0.041(4) 0.065(5) 0.143(8) 0.002(5) -0.020(5) 0.007(4)
C22 0.073(5) 0.076(5) 0.050(3) 0.017(3) -0.003(3) 0.010(4)
C24 0.063(14) 0.034(10) 0.061(8) -0.008(7) 0.004(8) -0.003(7)
C26 0.039(6) 0.041(6) 0.051(6) -0.019(5) 0.002(4) -0.001(6)
C28 0.069(5) 0.078(5) 0.062(4) 0.018(3) 0.011(3) -0.016(4)
C30 0.098(6) 0.109(7) 0.090(6) 0.011(5) 0.003(5) -0.051(5)
C32 0.055(7) 0.031(6) 0.056(6) -0.019(5) -0.010(5) 0.000(5)
C34 0.041(6) 0.029(5) 0.046(5) -0.008(4) -0.012(4) 0.001(5)
C17 0.047(6) 0.028(5) 0.036(4) -0.007(4) 0.010(4) -0.002(5)
C9 0.037(6) 0.036(6) 0.056(6) -0.007(5) -0.011(5) 0.017(5)
C19 0.043(6) 0.039(6) 0.053(6) -0.017(5) 0.006(5) -0.010(5)
C5 0.050(8) 0.042(7) 0.096(10) 0.008(6) -0.035(7) -0.012(6)
C21 0.045(7) 0.049(7) 0.091(10) -0.004(7) 0.006(7) 0.003(6)
C11 0.052(7) 0.048(7) 0.058(6) -0.020(5) -0.016(5) -0.006(6)
C23 0.049(8) 0.059(8) 0.101(11) -0.014(8) -0.014(8) 0.001(7)
C3 0.058(9) 0.040(7) 0.104(10) 0.009(6) 0.043(8) 0.006(6)
C25 0.060(8) 0.032(5) 0.055(6) -0.012(5) 0.009(5) 0.008(5)
F17 0.040(4) 0.068(6) 0.148(8) 0.000(5) 0.024(5) -0.008(4)
F9 0.076(7) 0.068(6) 0.115(8) 0.014(6) 0.060(6) 0.018(5)
F19 0.087(9) 0.061(6) 0.126(10) 0.005(6) -0.072(8) -0.016(6)
F5 0.057(5) 0.045(5) 0.114(8) 0.007(5) 0.035(6) 0.014(4)
F21 0.054(5) 0.038(6) 0.140(12) -0.004(6) -0.034(7) -0.009(4)
F11 0.069(8) 0.129(14) 0.114(13) 0.019(9) 0.033(9) 0.037(9)
F23 0.032(4) 0.074(6) 0.147(10) -0.004(6) -0.006(5) -0.009(5)
F3 0.063(9) 0.117(15) 0.130(15) 0.021(9) -0.040(10) -0.026(9)
F25 0.070(6) 0.061(5) 0.052(4) -0.019(3) -0.008(5) -0.008(6)
F13 0.061(5) 0.053(4) 0.057(4) -0.016(3) 0.010(5) 0.008(5)
C13 0.038(9) 0.060(9) 0.039(11) 0.004(11) -0.003(10) -0.002(7)
C27 0.033(9) 0.027(10) 0.067(11) -0.009(7) -0.014(8) 0.002(8)
C7 0.046(11) 0.044(11) 0.049(11) 0.006(8) 0.012(10) 0.018(9)
C29 0.056(11) 0.089(13) 0.053(9) -0.004(8) 0.010(7) 0.007(9)
C15 0.083(17) 0.064(13) 0.056(10) -0.009(8) -0.021(9) -0.014(11)
C31 0.050(10) 0.067(10) 0.054(9) -0.004(7) 0.014(7) 0.006(8)
C2 0.071(15) 0.059(11) 0.072(13) -0.006(9) -0.019(9) 0.000(9)
C33 0.054(12) 0.051(14) 0.090(12) 0.003(12) -0.018(9) 0.014(10)

loop_
_atom_type_symbol
_atom_type_description
_atom_type_scat_dispersion_real
_atom_type_scat_dispersion_imag
_atom_type_scat_source
C C 0.0033 0.0016 'International Tables Vol C Tables 4.2.6.8 and 6.1.1.4'
H H 0.0000 0.0000 'International Tables Vol C Tables 4.2.6.8 and 6.1.1.4'
F F 0.0171 0.0103 'International Tables Vol C Tables 4.2.6.8 and 6.1.1.4'
N N 0.0061 0.0033 'International Tables Vol C Tables 4.2.6.8 and 6.1.1.4'
Rh Rh -1.1178 0.9187 'International Tables Vol C Tables 4.2.6.8 and 6.1.1.4'

loop_
_exptl_crystal_face_index_h
_exptl_crystal_face_index_k
_exptl_crystal_face_index_l
_exptl_crystal_face_perp_dist
2.00 0.00 -1.00 0.0530
3.00 3.00 -1.00 0.1200
-1.00 -3.00 -1.00 0.1730
2.00 0.00 -3.00 0.0670
2.00 0.00 3.00 0.0630
-2.00 0.00 -3.00 0.0810
-1.00 1.00 -3.00 0.0860
-2.00 0.00 3.00 0.0810
0.00 -1.00 0.00 0.1990
0.00 3.00 2.00 0.1780
1.00 3.00 0.00 0.1730
-3.00 0.00 1.00 0.0730

loop_
_geom_angle_atom_site_label_1
_geom_angle_atom_site_label_2
_geom_angle_atom_site_label_3
_geom_angle
_geom_angle_site_symmetry_1
_geom_angle_site_symmetry_3
_geom_angle_publ_flag
N1 Rh1 N2 88.4(2) . . ?
N1 Rh1 C16 92.2(2) . . ?
N1 Rh1 C18 92.1(2) . . ?
N1 Rh1 C22 161.3(2) . . ?
N1 Rh1 C28 161.0(2) . . ?
N2 Rh1 C16 160.3(3) . . ?
N2 Rh1 C18 161.7(3) . . ?
N2 Rh1 C22 91.2(2) . . ?
N2 Rh1 C28 91.5(2) . . ?
C16 Rh1 C18 37.9(3) . . ?
C16 Rh1 C22 81.9(2) . . ?
C16 Rh1 C28 94.2(3) . . ?
C18 Rh1 C22 94.1(3) . . ?
C18 Rh1 C28 82.2(3) . . ?
C22 Rh1 C28 37.7(3) . . ?
C14 N1 Rh1 179.2(6) . . ?
C4 N2 Rh1 177.0(6) . . ?
H1A C1 H1B 109.5 . . ?
H1A C1 H1C 109.5 . . ?
H1B C1 H1C 109.5 . . ?
C4 C1 H1A 109.5 . . ?
C4 C1 H1B 109.5 . . ?
C4 C1 H1C 109.5 . . ?
N2 C4 C1 179.3(7) . . ?
C8 C6 C7 95.8(13) . . ?
C34 C6 C9 119.6(7) . . ?
C34 C6 C13 122.4(12) . . ?
C23 C6 C8 140.4(13) . . ?
C23 C6 C7 123.3(12) . . ?
C13 C6 C9 117.8(12) . . ?
C6 C8 C19 115.0(17) . . ?
C17 C8 C6 119.3(15) . . ?
C17 C8 C19 125.4(19) . . ?
C17 C10 C25 123(2) . . ?
C7 C10 C17 109.0(15) . . ?
C7 C10 C25 127.2(17) . . ?
C34 C12 C11 125.3(18) . . ?
C34 C12 C27 109.0(15) . . ?
C27 C12 C11 125.7(17) . . ?
N1 C14 C20 179.1(8) . . ?
Rh1 C16 H16 116.6 . . ?
Rh1 C16 H16A 111.2 . . ?
C18 C16 Rh1 71.3(4) . . ?
C18 C16 H16 116.6 . . ?
C18 C16 H16A 111.2 . . ?
C18 C16 C29 112.5(9) . . ?
C18 C16 C31 135.4(9) . . ?
C29 C16 Rh1 115.3(8) . . ?
C29 C16 H16 116.6 . . ?
C31 C16 Rh1 105.3(7) . . ?
C31 C16 H16A 111.2 . . ?
Rh1 C18 H18A 116.2 . . ?
Rh1 C18 H18 111.8 . . ?
C16 C18 Rh1 70.8(4) . . ?
C16 C18 H18A 116.2 . . ?
C16 C18 H18 111.8 . . ?
C16 C18 C15 114.3(10) . . ?
C16 C18 C2 134.9(10) . . ?
C15 C18 Rh1 115.2(9) . . ?
C15 C18 H18A 116.2 . . ?
C2 C18 Rh1 103.3(8) . . ?
C2 C18 H18 111.8 . . ?
C14 C20 H20A 109.5 . . ?
C14 C20 H20B 109.5 . . ?
C14 C20 H20C 109.5 . . ?
H20A C20 H20B 109.5 . . ?
H20A C20 H20C 109.5 . . ?
H20B C20 H20C 109.5 . . ?
Rh1 C22 H22 115.4 . . ?
Rh1 C22 H22A 112.4 . . ?
C24 C22 Rh1 115.2(10) . . ?
C24 C22 H22 115.4 . . ?
C28 C22 Rh1 71.6(4) . . ?
C28 C22 H22 115.4 . . ?
C28 C22 H22A 112.4 . . ?
C28 C22 C24 116.6(10) . . ?
C28 C22 C33 132.3(10) . . ?
C33 C22 Rh1 104.9(9) . . ?
C33 C22 H22A 112.4 . . ?
C22 C24 H24A 109.2 . . ?
C22 C24 H24B 109.2 . . ?
C22 C24 C29 111.9(17) . . ?
H24A C24 H24B 107.9 . . ?
C29 C24 H24A 109.2 . . ?
C29 C24 H24B 109.2 . . ?
F16 C26 C17 112.3(9) . . ?
F26 C26 F16 106.6(9) . . ?
F26 C26 F27 107.0(10) . . ?
F26 C26 C17 113.0(10) . . ?
F27 C26 F16 104.5(10) . . ?
F27 C26 C17 112.9(9) . . ?
Rh1 C28 H28 114.5 . . ?
C22 C28 Rh1 70.7(4) . . ?
C22 C28 H28 114.5 . . ?
C22 C28 C30 123.7(7) . . ?
C30 C28 Rh1 110.8(5) . . ?
C30 C28 H28 114.5 . . ?
C28 C30 H30C 108.2 . . ?
C28 C30 H30D 108.2 . . ?
C28 C30 H30A 108.8 . . ?
C28 C30 H30B 108.8 . . ?
C28 C30 C15 116.6(10) . . ?
H30C C30 H30D 107.3 . . ?
H30A C30 H30B 107.7 . . ?
C15 C30 H30C 108.2 . . ?
C15 C30 H30D 108.2 . . ?
C2 C30 C28 113.7(12) . . ?
C2 C30 H30A 108.8 . . ?
C2 C30 H30B 108.8 . . ?
F18 C32 C34 111.9(10) . . ?
F24 C32 F18 106.9(8) . . ?
F24 C32 C34 111.8(9) . . ?
F7 C32 F18 105.9(10) . . ?
F7 C32 F24 107.3(11) . . ?
F7 C32 C34 112.6(8) . . ?
C6 C34 C12 100.9(12) . . ?
C6 C34 C32 131.2(9) . . ?
C12 C34 C32 127.9(13) . . ?
C8 C17 C10 106.1(15) . . ?
C8 C17 C26 124.8(13) . . ?
C10 C17 C26 128.9(13) . . ?
F4 C9 F8 111.6(12) . . ?
F4 C9 C6 108.8(8) . . ?
F4 C9 F13 111.4(9) . . ?
F8 C9 C6 109.9(8) . . ?
F13 C9 F8 104.7(10) . . ?
F13 C9 C6 110.4(9) . . ?
F1 C19 F10 110.3(10) . . ?
F1 C19 C8 108.9(11) . . ?
F1 C19 F25 112.1(9) . . ?
F10 C19 C8 109.7(12) . . ?
F10 C19 F25 105.6(10) . . ?
F25 C19 C8 110.1(13) . . ?
F19 C5 F23 106.2(11) . . ?
F19 C5 C27 112.1(14) . . ?
F21 C5 F19 107.4(11) . . ?
F21 C5 F23 105.3(13) . . ?
F21 C5 C27 114.1(12) . . ?
F23 C5 C27 111.3(13) . . ?
F2 C21 F1 104.9(9) . . ?
F2 C21 C13 110.0(14) . . ?
F11 C21 F1 102.4(12) . . ?
F11 C21 F2 105.5(13) . . ?
F11 C21 C13 118.2(15) . . ?
C13 C21 F1 114.7(15) . . ?
F6 C11 C12 110.1(13) . . ?
F14 C11 F6 107.7(9) . . ?
F14 C11 F22 106.0(11) . . ?
F14 C11 C12 114.5(12) . . ?
F22 C11 F6 109.4(9) . . ?
F22 C11 C12 109.0(13) . . ?
C6 C23 F4 111.1(10) . . ?
C6 C23 F17 117.4(12) . . ?
C6 C23 F3 113.7(15) . . ?
F17 C23 F4 103.8(11) . . ?
F3 C23 F4 103.9(12) . . ?
F3 C23 F17 105.7(14) . . ?
F15 C3 F9 106.5(11) . . ?
F15 C3 F5 105.1(12) . . ?
F15 C3 C7 112.8(13) . . ?
F9 C3 F5 105.4(11) . . ?
F9 C3 C7 115.5(14) . . ?
F5 C3 C7 110.8(14) . . ?
F6 C25 C10 109.8(13) . . ?
F12 C25 F6 108.5(9) . . ?
F12 C25 C10 111.5(12) . . ?
F20 C25 F6 106.6(9) . . ?
F20 C25 F12 106.3(12) . . ?
F20 C25 C10 113.8(12) . . ?
C6 C13 C21 133(2) . . ?
C6 C13 C27 100.3(19) . . ?
C27 C13 C21 127(2) . . ?
C12 C27 C5 126.9(15) . . ?
C12 C27 C13 106.0(19) . . ?
C13 C27 C5 127(2) . . ?
C10 C7 C6 108.9(14) . . ?
C10 C7 C3 127.9(17) . . ?
C3 C7 C6 123.1(17) . . ?
C16 C29 C24 115.1(14) . . ?
C16 C29 H29A 108.5 . . ?
C16 C29 H29B 108.5 . . ?
C24 C29 H29A 108.5 . . ?
C24 C29 H29B 108.5 . . ?
H29A C29 H29B 107.5 . . ?
C18 C15 C30 110.9(12) . . ?
C18 C15 H15A 109.5 . . ?
C18 C15 H15B 109.5 . . ?
C30 C15 H15A 109.5 . . ?
C30 C15 H15B 109.5 . . ?
H15A C15 H15B 108.0 . . ?
C16 C31 H31A 108.5 . . ?
C16 C31 H31B 108.5 . . ?
H31A C31 H31B 107.5 . . ?
C33 C31 C16 114.9(17) . . ?
C33 C31 H31A 108.5 . . ?
C33 C31 H31B 108.5 . . ?
C18 C2 H2A 108.2 . . ?
C18 C2 H2B 108.2 . . ?
C30 C2 C18 116.6(16) . . ?
C30 C2 H2A 108.2 . . ?
C30 C2 H2B 108.2 . . ?
H2A C2 H2B 107.3 . . ?
C22 C33 H33A 106.3 . . ?
C22 C33 H33B 106.3 . . ?
C31 C33 C22 123.9(19) . . ?
C31 C33 H33A 106.3 . . ?
C31 C33 H33B 106.3 . . ?
H33A C33 H33B 106.4 . . ?

loop_
_geom_bond_atom_site_label_1
_geom_bond_atom_site_label_2
_geom_bond_distance
_geom_bond_site_symmetry_2
_geom_bond_publ_flag
Rh1 N1 2.054(6) . ?
Rh1 N2 2.060(6) . ?
Rh1 C16 2.112(6) . ?
Rh1 C18 2.118(6) . ?
Rh1 C22 2.120(7) . ?
Rh1 C28 2.132(7) . ?
F1 C19 1.268(12) . ?
F1 C21 1.517(13) . ?
F4 C9 1.204(11) . ?
F4 C23 1.551(15) . ?
F6 C11 1.387(11) . ?
F6 C25 1.406(11) . ?
F8 C9 1.336(19) . ?
F10 C19 1.338(18) . ?
F12 C25 1.358(18) . ?
F14 C11 1.328(15) . ?
N1 C14 1.149(8) . ?
N2 C4 1.136(7) . ?
C1 H1A 0.9800 . ?
C1 H1B 0.9800 . ?
C1 H1C 0.9800 . ?
C1 C4 1.456(8) . ?
F16 C26 1.354(14) . ?
F18 C32 1.348(13) . ?
F20 C25 1.341(16) . ?
F22 C11 1.370(15) . ?
F24 C32 1.333(13) . ?
C6 C8 1.42(3) . ?
C6 C34 1.293(11) . ?
C6 C9 1.695(12) . ?
C6 C23 1.325(14) . ?
C6 C13 1.33(3) . ?
C6 C7 1.625(19) . ?
C8 C17 1.38(3) . ?
C8 C19 1.55(2) . ?
C10 C17 1.418(18) . ?
C10 C25 1.51(2) . ?
C10 C7 1.42(4) . ?
C12 C34 1.418(19) . ?
C12 C11 1.50(2) . ?
C12 C27 1.43(3) . ?
F26 C26 1.320(14) . ?
C14 C20 1.449(10) . ?
C16 H16 1.0000 . ?
C16 H16A 1.0000 . ?
C16 C18 1.375(9) . ?
C16 C29 1.49(2) . ?
C16 C31 1.586(18) . ?
F27 C26 1.330(12) . ?
C18 H18A 1.0000 . ?
C18 H18 1.0000 . ?
C18 C15 1.52(2) . ?
C18 C2 1.58(3) . ?
F7 C32 1.326(13) . ?
C20 H20A 0.9800 . ?
C20 H20B 0.9800 . ?
C20 H20C 0.9800 . ?
F15 C3 1.335(18) . ?
F2 C21 1.351(15) . ?
C22 H22 1.0000 . ?
C22 H22A 1.0000 . ?
C22 C24 1.53(3) . ?
C22 C28 1.373(9) . ?
C22 C33 1.51(3) . ?
C24 H24A 0.9900 . ?
C24 H24B 0.9900 . ?
C24 C29 1.56(3) . ?
C26 C17 1.497(16) . ?
C28 H28 1.0000 . ?
C28 C30 1.509(10) . ?
C30 H30C 0.9900 . ?
C30 H30D 0.9900 . ?
C30 H30A 0.9900 . ?
C30 H30B 0.9900 . ?
C30 C15 1.53(2) . ?
C30 C2 1.37(3) . ?
C32 C34 1.500(16) . ?
C9 F13 1.336(14) . ?
C19 F25 1.342(13) . ?
C5 F19 1.347(16) . ?
C5 F21 1.323(17) . ?
C5 F23 1.361(18) . ?
C5 C27 1.48(2) . ?
C21 F11 1.31(2) . ?
C21 C13 1.45(3) . ?
C23 F17 1.336(18) . ?
C23 F3 1.33(2) . ?
C3 F9 1.342(16) . ?
C3 F5 1.365(15) . ?
C3 C7 1.46(2) . ?
C13 C27 1.44(3) . ?
C29 H29A 0.9900 . ?
C29 H29B 0.9900 . ?
C15 H15A 0.9900 . ?
C15 H15B 0.9900 . ?
C31 H31A 0.9900 . ?
C31 H31B 0.9900 . ?
C31 C33 1.25(3) . ?
C2 H2A 0.9900 . ?
C2 H2B 0.9900 . ?
C33 H33A 0.9900 . ?
C33 H33B 0.9900 . ?

loop_
_geom_torsion_atom_site_label_1
_geom_torsion_atom_site_label_2
_geom_torsion_atom_site_label_3
_geom_torsion_atom_site_label_4
_geom_torsion
_geom_torsion_site_symmetry_1
_geom_torsion_site_symmetry_2
_geom_torsion_site_symmetry_3
_geom_torsion_site_symmetry_4
_geom_torsion_publ_flag
Rh1 C16 C18 C15 -109.8(9) . . . . ?
Rh1 C16 C18 C2 -89.8(12) . . . . ?
Rh1 C16 C29 C24 -4.8(17) . . . . ?
Rh1 C16 C31 C33 26.2(18) . . . . ?
Rh1 C18 C15 C30 10.2(18) . . . . ?
Rh1 C18 C2 C30 -41.1(15) . . . . ?
Rh1 C22 C24 C29 -7.1(17) . . . . ?
Rh1 C22 C28 C30 102.7(7) . . . . ?
Rh1 C22 C33 C31 -15(2) . . . . ?
Rh1 C28 C30 C15 22.7(13) . . . . ?
Rh1 C28 C30 C2 -7.5(13) . . . . ?
F1 C21 C13 C6 30(3) . . . . ?
F1 C21 C13 C27 -154(2) . . . . ?
F16 C26 C17 C8 -73.8(17) . . . . ?
F16 C26 C17 C10 100.4(17) . . . . ?
F18 C32 C34 C6 75.7(14) . . . . ?
F18 C32 C34 C12 -104.2(17) . . . . ?
F24 C32 C34 C6 -44.2(16) . . . . ?
F24 C32 C34 C12 135.9(16) . . . . ?
C6 C8 C17 C10 8(2) . . . . ?
C6 C8 C17 C26 -177.0(12) . . . . ?
C6 C8 C19 F1 86.7(16) . . . . ?
C6 C8 C19 F10 -152.4(14) . . . . ?
C6 C8 C19 F25 -36.6(18) . . . . ?
C6 C13 C27 C12 -11(2) . . . . ?
C6 C13 C27 C5 164.9(19) . . . . ?
C8 C6 C23 F4 -20(2) . . . . ?
C8 C6 C23 F17 -139.4(16) . . . . ?
C8 C6 C23 F3 96(2) . . . . ?
C8 C6 C7 C10 8.2(19) . . . . ?
C8 C6 C7 C3 -170.5(18) . . . . ?
F26 C26 C17 C8 46.8(17) . . . . ?
F26 C26 C17 C10 -139.0(15) . . . . ?
C16 C18 C15 C30 89.4(14) . . . . ?
C16 C18 C2 C30 35(2) . . . . ?
C16 C31 C33 C22 -8(3) . . . . ?
F27 C26 C17 C8 168.4(14) . . . . ?
F27 C26 C17 C10 -17(2) . . . . ?
C18 C16 C29 C24 -84.0(15) . . . . ?
C18 C16 C31 C33 -52(2) . . . . ?
F7 C32 C34 C6 -165.1(11) . . . . ?
F7 C32 C34 C12 15(2) . . . . ?
F15 C3 C7 C6 18(2) . . . . ?
F15 C3 C7 C10 -161(2) . . . . ?
F2 C21 C13 C6 148(2) . . . . ?
F2 C21 C13 C27 -36(3) . . . . ?
C22 C24 C29 C16 8(2) . . . . ?
C22 C28 C30 C15 -57.4(14) . . . . ?
C22 C28 C30 C2 -87.6(14) . . . . ?
C24 C22 C28 Rh1 -109.6(11) . . . . ?
C24 C22 C28 C30 -6.9(14) . . . . ?
C28 C22 C24 C29 74.0(15) . . . . ?
C28 C22 C33 C31 64(2) . . . . ?
C28 C30 C15 C18 -21.7(19) . . . . ?
C28 C30 C2 C18 33.2(17) . . . . ?
C34 C6 C9 F4 90.7(10) . . . . ?
C34 C6 C9 F8 -31.8(14) . . . . ?
C34 C6 C9 F13 -146.8(9) . . . . ?
C34 C6 C13 C21 -172.5(18) . . . . ?
C34 C6 C13 C27 11(2) . . . . ?
C34 C12 C11 F6 179.9(17) . . . . ?
C34 C12 C11 F14 58(3) . . . . ?
C34 C12 C11 F22 -60(2) . . . . ?
C34 C12 C27 C5 -166.8(19) . . . . ?
C34 C12 C27 C13 9(3) . . . . ?
C17 C8 C19 F1 -87.0(19) . . . . ?
C17 C8 C19 F10 34(2) . . . . ?
C17 C8 C19 F25 149.7(16) . . . . ?
C17 C10 C25 F6 172.3(15) . . . . ?
C17 C10 C25 F12 -67(2) . . . . ?
C17 C10 C25 F20 53(2) . . . . ?
C17 C10 C7 C6 -5(2) . . . . ?
C17 C10 C7 C3 173.7(18) . . . . ?
C9 C6 C34 C12 179.5(12) . . . . ?
C9 C6 C34 C32 -0.5(15) . . . . ?
C9 C6 C13 C21 3(3) . . . . ?
C9 C6 C13 C27 -174.0(13) . . . . ?
C19 C8 C17 C10 -178.9(18) . . . . ?
C19 C8 C17 C26 -4(3) . . . . ?
C21 C13 C27 C12 172(2) . . . . ?
C21 C13 C27 C5 -12(4) . . . . ?
C11 C12 C34 C6 176.0(18) . . . . ?
C11 C12 C34 C32 -4(3) . . . . ?
C11 C12 C27 C5 14(4) . . . . ?
C11 C12 C27 C13 -170(2) . . . . ?
C23 C6 C8 C17 162.2(15) . . . . ?
C23 C6 C8 C19 -12(3) . . . . ?
C23 C6 C7 C10 -165.6(15) . . . . ?
C23 C6 C7 C3 16(2) . . . . ?
C25 C10 C17 C8 -173.0(18) . . . . ?
C25 C10 C17 C26 12(3) . . . . ?
C25 C10 C7 C6 166.9(16) . . . . ?
C25 C10 C7 C3 -14(4) . . . . ?
F9 C3 C7 C6 -104.9(18) . . . . ?
F9 C3 C7 C10 77(3) . . . . ?
F19 C5 C27 C12 -81(3) . . . . ?
F19 C5 C27 C13 104(3) . . . . ?
F5 C3 C7 C6 135.4(17) . . . . ?
F5 C3 C7 C10 -43(3) . . . . ?
F21 C5 C27 C12 41(3) . . . . ?
F21 C5 C27 C13 -134(2) . . . . ?
F11 C21 C13 C6 -91(3) . . . . ?
F11 C21 C13 C27 85(3) . . . . ?
F23 C5 C27 C12 160(2) . . . . ?
F23 C5 C27 C13 -15(3) . . . . ?
C13 C6 C34 C12 -5.5(19) . . . . ?
C13 C6 C34 C32 174.5(16) . . . . ?
C13 C6 C9 F4 -84.6(15) . . . . ?
C13 C6 C9 F8 153.0(15) . . . . ?
C13 C6 C9 F13 38.0(15) . . . . ?
C27 C12 C34 C6 -3(2) . . . . ?
C27 C12 C34 C32 177.2(15) . . . . ?
C27 C12 C11 F6 -1(3) . . . . ?
C27 C12 C11 F14 -123(2) . . . . ?
C27 C12 C11 F22 119(2) . . . . ?
C7 C6 C8 C17 -9.6(19) . . . . ?
C7 C6 C8 C19 176.2(15) . . . . ?
C7 C6 C23 F4 150.0(11) . . . . ?
C7 C6 C23 F17 30.8(18) . . . . ?
C7 C6 C23 F3 -93.3(18) . . . . ?
C7 C10 C17 C8 -1(2) . . . . ?
C7 C10 C17 C26 -175.9(14) . . . . ?
C7 C10 C25 F6 2(3) . . . . ?
C7 C10 C25 F12 122(2) . . . . ?
C7 C10 C25 F20 -118(2) . . . . ?
C29 C16 C18 Rh1 110.4(8) . . . . ?
C29 C16 C18 C2 20.6(16) . . . . ?
C31 C16 C18 Rh1 93.0(11) . . . . ?
C31 C16 C18 C15 -16.7(15) . . . . ?
C33 C22 C28 Rh1 -93.6(13) . . . . ?
C33 C22 C28 C30 9.1(16) . . . . ?
